data_1502472
loop_
_publ_author_name
'Gu, Qing'
'You, Shu-Li'

_publ_section_title
;
 Desymmetrization of cyclohexadienones via asymmetric Michael reaction
 catalyzed by cinchonine-derived urea.
;
_journal_issue 19
_journal_name_full 'Organic letters'
_journal_page_first 5192
_journal_page_last 5195
_journal_paper_doi 10.1021/ol202073p
_journal_volume 13
_journal_year 2011
_chemical_absolute_configuration ad
_chemical_formula_sum 'C27 H24 O6 S2'
_chemical_formula_weight 508.58
_chemical_name_systematic
; 
 ? 
;
_space_group_IT_number 4
_symmetry_cell_setting monoclinic
_symmetry_space_group_name_Hall 'P 2yb'
_symmetry_space_group_name_H-M 'P 1 21 1'
_atom_sites_solution_hydrogens geom
_atom_sites_solution_primary direct
_atom_sites_solution_secondary difmap
_audit_creation_method SHELXL-97
_cell_angle_alpha 90.00
_cell_angle_beta 104.633(8)
_cell_angle_gamma 90.00
_cell_formula_units_Z 2
_cell_length_a 10.236(4)
_cell_length_b 7.645(3)
_cell_length_c 14.941(7)
_cell_measurement_reflns_used 1383
_cell_measurement_temperature 133(2)
_cell_measurement_theta_max 32.11
_cell_measurement_theta_min 2.77
_cell_volume 1131.3(8)
_computing_cell_refinement 'Bruker SAINT'
_computing_data_collection 'Bruker APEX2'
_computing_data_reduction 'Bruker SAINT'
_computing_molecular_graphics 'Bruker SHELXTL'
_computing_publication_material 'Bruker SHELXTL'
_computing_structure_refinement 'SHELXL-97 (Sheldrick, 2008)'
_computing_structure_solution 'SHELXS-97 (Sheldrick, 2008)'
_diffrn_ambient_temperature 133(2)
_diffrn_measured_fraction_theta_full 0.991
_diffrn_measured_fraction_theta_max 0.991
_diffrn_measurement_device_type 'Bruker APEX-II CCD'
_diffrn_measurement_method '\f and \w scans'
_diffrn_radiation_monochromator graphite
_diffrn_radiation_source 'fine-focus sealed tube'
_diffrn_radiation_type MoK\a
_diffrn_radiation_wavelength 0.71073
_diffrn_reflns_av_R_equivalents 0.1021
_diffrn_reflns_av_sigmaI/netI 0.1489
_diffrn_reflns_limit_h_max 12
_diffrn_reflns_limit_h_min -12
_diffrn_reflns_limit_k_max 9
_diffrn_reflns_limit_k_min -9
_diffrn_reflns_limit_l_max 18
_diffrn_reflns_limit_l_min -16
_diffrn_reflns_number 7420
_diffrn_reflns_theta_full 26.00
_diffrn_reflns_theta_max 26.00
_diffrn_reflns_theta_min 1.41
_exptl_absorpt_coefficient_mu 0.280
_exptl_absorpt_correction_T_max 0.9944
_exptl_absorpt_correction_T_min 0.9083
_exptl_absorpt_correction_type multi-scan
_exptl_absorpt_process_details sadabs
_exptl_crystal_colour colourless
_exptl_crystal_density_diffrn 1.493
_exptl_crystal_density_method 'not measured'
_exptl_crystal_description prism
_exptl_crystal_F_000 532
_exptl_crystal_size_max 0.35
_exptl_crystal_size_mid 0.03
_exptl_crystal_size_min 0.02
_refine_diff_density_max 0.377
_refine_diff_density_min -0.324
_refine_diff_density_rms 0.077
_refine_ls_abs_structure_details 'Flack H D (1983), Acta Cryst. A39, 876-881'
_refine_ls_abs_structure_Flack 0.04(9)
_refine_ls_extinction_method none
_refine_ls_goodness_of_fit_ref 0.907
_refine_ls_hydrogen_treatment constr
_refine_ls_matrix_type full
_refine_ls_number_parameters 317
_refine_ls_number_reflns 4329
_refine_ls_number_restraints 1
_refine_ls_restrained_S_all 0.907
_refine_ls_R_factor_all 0.0919
_refine_ls_R_factor_gt 0.0540
_refine_ls_shift/su_max 0.000
_refine_ls_shift/su_mean 0.000
_refine_ls_structure_factor_coef Fsqd
_refine_ls_weighting_details 'calc w=1/[\s^2^(Fo^2^)+(0.0126P)^2^+0.0000P] where P=(Fo^2^+2Fc^2^)/3'
_refine_ls_weighting_scheme calc
_refine_ls_wR_factor_gt 0.0860
_refine_ls_wR_factor_ref 0.0969
_reflns_number_gt 3081
_reflns_number_total 4329
_reflns_threshold_expression >2sigma(I)
_cod_data_source_file ol202073p_si_002.cif
_cod_data_source_block mo_dm11318_0m
_cod_depositor_comments
;
The following automatic conversions were performed:

'_symmetry_cell_setting' value 'Monoclinic' changed to 'monoclinic'
according to /home/saulius/struct/CIF-dictionaries/cif_core.dic
dictionary named 'cif_core.dic' version 2.4.1 from 2010-06-29.

Automatic conversion script
Id: cif_fix_values 1715 2011-07-08 13:25:40Z adriana 
;
_cod_original_cell_volume 1131.2(8)
_cod_original_sg_symbol_H-M P2(1)
_cod_database_code 1502472

loop_
_symmetry_equiv_pos_as_xyz
'x, y, z'
'-x, y+1/2, -z'

loop_
_atom_site_label
_atom_site_type_symbol
_atom_site_fract_x
_atom_site_fract_y
_atom_site_fract_z
_atom_site_U_iso_or_equiv
_atom_site_adp_type
_atom_site_occupancy
_atom_site_symmetry_multiplicity
_atom_site_calc_flag
_atom_site_refinement_flags
S1 S 0.50289(10) 0.33731(14) 0.78727(7) 0.0109(2) Uani 1 1 d .
S2 S 0.25759(10) 0.53052(14) 0.68581(7) 0.0122(2) Uani 1 1 d .
O1 O 0.3784(3) 0.9019(4) 0.9093(2) 0.0234(8) Uani 1 1 d .
O2 O 0.2019(3) 0.3917(4) 1.00347(18) 0.0168(7) Uani 1 1 d .
O3 O 0.5550(3) 0.2547(4) 0.87523(18) 0.0153(7) Uani 1 1 d .
O4 O 0.5607(3) 0.4994(4) 0.76841(18) 0.0144(7) Uani 1 1 d .
O5 O 0.2745(3) 0.7056(4) 0.7221(2) 0.0180(7) Uani 1 1 d .
O6 O 0.3221(3) 0.4784(4) 0.61475(18) 0.0191(7) Uani 1 1 d .
C1 C 0.1770(4) 0.4227(6) 0.9045(3) 0.0129(10) Uani 1 1 d .
C2 C 0.3156(4) 0.4262(6) 0.8808(3) 0.0127(10) Uani 1 1 d .
H2 H 0.3671 0.3299 0.9195 0.015 Uiso 1 1 calc R
C3 C 0.3955(4) 0.5922(5) 0.9201(3) 0.0148(10) Uani 1 1 d .
H3A H 0.4344 0.5741 0.9871 0.018 Uiso 1 1 calc R
H3B H 0.4719 0.6040 0.8910 0.018 Uiso 1 1 calc R
C4 C 0.3199(4) 0.7615(6) 0.9078(3) 0.0161(10) Uani 1 1 d .
C5 C 0.1756(4) 0.7525(6) 0.9001(3) 0.0195(11) Uani 1 1 d .
H5 H 0.1258 0.8583 0.8965 0.023 Uiso 1 1 calc R
C6 C 0.1109(4) 0.6007(6) 0.8979(3) 0.0164(10) Uani 1 1 d .
H6 H 0.0163 0.6046 0.8918 0.020 Uiso 1 1 calc R
C7 C 0.3169(4) 0.3736(6) 0.7811(3) 0.0112(10) Uani 1 1 d .
C8 C 0.2434(4) 0.1978(6) 0.7566(3) 0.0132(10) Uani 1 1 d .
H8A H 0.2309 0.1751 0.6897 0.016 Uiso 1 1 calc R
H8B H 0.3007 0.1031 0.7910 0.016 Uiso 1 1 calc R
C9 C 0.1088(4) 0.1929(6) 0.7785(3) 0.0135(10) Uani 1 1 d .
C10 C 0.0802(4) 0.2888(5) 0.8507(3) 0.0139(10) Uani 1 1 d .
C11 C -0.0416(4) 0.2578(6) 0.8741(3) 0.0171(11) Uani 1 1 d .
H11 H -0.0618 0.3230 0.9230 0.021 Uiso 1 1 calc R
C12 C -0.1324(4) 0.1370(6) 0.8288(3) 0.0227(11) Uani 1 1 d .
H12 H -0.2131 0.1161 0.8474 0.027 Uiso 1 1 calc R
C13 C -0.1061(4) 0.0445(7) 0.7554(3) 0.0228(11) Uani 1 1 d .
H13 H -0.1699 -0.0372 0.7219 0.027 Uiso 1 1 calc R
C14 C 0.0129(4) 0.0726(6) 0.7318(3) 0.0167(10) Uani 1 1 d .
H14 H 0.0309 0.0080 0.6820 0.020 Uiso 1 1 calc R
C15 C 0.2361(5) 0.2186(6) 1.0343(3) 0.0242(12) Uani 1 1 d .
H15A H 0.1551 0.1450 1.0185 0.036 Uiso 1 1 calc R
H15B H 0.2734 0.2187 1.1015 0.036 Uiso 1 1 calc R
H15C H 0.3036 0.1723 1.0042 0.036 Uiso 1 1 calc R
C16 C 0.5201(4) 0.1808(6) 0.7032(3) 0.0120(10) Uani 1 1 d .
C17 C 0.5582(4) 0.2398(6) 0.6259(3) 0.0140(10) Uani 1 1 d .
H17 H 0.5622 0.3615 0.6141 0.017 Uiso 1 1 calc R
C18 C 0.5903(4) 0.1179(6) 0.5662(3) 0.0188(11) Uani 1 1 d .
H18 H 0.6179 0.1562 0.5134 0.023 Uiso 1 1 calc R
C19 C 0.5824(4) -0.0583(6) 0.5830(3) 0.0160(11) Uani 1 1 d .
H19 H 0.6037 -0.1411 0.5415 0.019 Uiso 1 1 calc R
C20 C 0.5431(4) -0.1153(6) 0.6609(3) 0.0176(10) Uani 1 1 d .
H20 H 0.5375 -0.2370 0.6722 0.021 Uiso 1 1 calc R
C21 C 0.5123(4) 0.0054(6) 0.7221(3) 0.0163(10) Uani 1 1 d .
H21 H 0.4865 -0.0323 0.7757 0.020 Uiso 1 1 calc R
C22 C 0.0825(4) 0.4980(6) 0.6366(3) 0.0115(10) Uani 1 1 d .
C23 C -0.0113(4) 0.5917(6) 0.6700(3) 0.0177(10) Uani 1 1 d .
H23 H 0.0169 0.6625 0.7237 0.021 Uiso 1 1 calc R
C24 C -0.1461(4) 0.5803(6) 0.6242(3) 0.0229(12) Uani 1 1 d .
H24 H -0.2113 0.6408 0.6478 0.028 Uiso 1 1 calc R
C25 C -0.1871(4) 0.4829(6) 0.5452(3) 0.0222(11) Uani 1 1 d .
H25 H -0.2799 0.4797 0.5130 0.027 Uiso 1 1 calc R
C26 C -0.0945(4) 0.3900(6) 0.5126(3) 0.0228(11) Uani 1 1 d .
H26 H -0.1240 0.3201 0.4587 0.027 Uiso 1 1 calc R
C27 C 0.0417(5) 0.3969(6) 0.5573(3) 0.0200(11) Uani 1 1 d .
H27 H 0.1060 0.3335 0.5341 0.024 Uiso 1 1 calc R

loop_
_atom_site_aniso_label
_atom_site_aniso_U_11
_atom_site_aniso_U_22
_atom_site_aniso_U_33
_atom_site_aniso_U_23
_atom_site_aniso_U_13
_atom_site_aniso_U_12
S1 0.0108(5) 0.0128(6) 0.0123(5) 0.0004(5) 0.0085(4) 0.0010(5)
S2 0.0131(5) 0.0127(6) 0.0126(5) 0.0032(5) 0.0064(4) 0.0009(5)
O1 0.036(2) 0.0155(18) 0.0185(17) -0.0036(14) 0.0055(15) -0.0068(16)
O2 0.0253(17) 0.0194(18) 0.0088(14) 0.0028(13) 0.0100(13) 0.0016(14)
O3 0.0164(16) 0.0187(18) 0.0113(14) 0.0015(13) 0.0047(13) 0.0066(14)
O4 0.0164(15) 0.0121(17) 0.0189(14) -0.0014(14) 0.0120(13) -0.0043(13)
O5 0.0225(18) 0.0096(17) 0.0221(16) -0.0016(14) 0.0059(14) 0.0010(14)
O6 0.0203(16) 0.024(2) 0.0160(15) 0.0044(14) 0.0100(13) 0.0039(14)
C1 0.018(2) 0.015(3) 0.009(2) 0.0005(18) 0.0086(19) 0.0022(19)
C2 0.013(2) 0.013(2) 0.013(2) 0.0042(19) 0.0052(19) 0.0013(18)
C3 0.018(2) 0.015(3) 0.012(2) -0.0018(19) 0.0067(19) 0.000(2)
C4 0.027(3) 0.016(3) 0.006(2) 0.0020(19) 0.0052(19) 0.002(2)
C5 0.022(3) 0.017(3) 0.020(2) 0.002(2) 0.006(2) 0.004(2)
C6 0.020(2) 0.014(3) 0.019(2) 0.002(2) 0.012(2) 0.002(2)
C7 0.010(2) 0.014(3) 0.011(2) 0.0043(18) 0.0065(17) 0.0043(18)
C8 0.022(2) 0.008(2) 0.011(2) -0.0005(18) 0.0069(19) -0.0010(19)
C9 0.017(2) 0.010(2) 0.014(2) 0.0096(19) 0.0050(19) 0.0015(19)
C10 0.016(2) 0.013(3) 0.013(2) 0.0060(18) 0.0037(19) 0.0033(19)
C11 0.017(2) 0.016(3) 0.024(2) 0.008(2) 0.015(2) 0.005(2)
C12 0.014(2) 0.027(3) 0.029(3) 0.009(2) 0.010(2) -0.003(2)
C13 0.015(2) 0.026(3) 0.026(2) 0.003(2) 0.0019(19) -0.002(2)
C14 0.021(2) 0.016(3) 0.014(2) 0.0013(19) 0.0062(19) -0.001(2)
C15 0.026(3) 0.033(3) 0.019(2) 0.011(2) 0.014(2) 0.009(2)
C16 0.008(2) 0.015(2) 0.016(2) -0.0052(19) 0.0073(19) -0.0016(18)
C17 0.016(2) 0.015(3) 0.013(2) 0.0043(19) 0.0073(19) 0.002(2)
C18 0.023(2) 0.021(3) 0.015(2) 0.002(2) 0.009(2) 0.003(2)
C19 0.014(2) 0.017(3) 0.017(2) -0.004(2) 0.0043(19) 0.003(2)
C20 0.014(2) 0.012(3) 0.030(3) -0.004(2) 0.012(2) -0.0034(19)
C21 0.013(2) 0.018(3) 0.020(2) 0.003(2) 0.0083(18) 0.002(2)
C22 0.011(2) 0.012(3) 0.013(2) 0.0073(19) 0.0055(17) 0.0023(19)
C23 0.021(2) 0.017(3) 0.016(2) 0.000(2) 0.006(2) 0.002(2)
C24 0.019(2) 0.023(3) 0.031(3) 0.000(2) 0.014(2) 0.006(2)
C25 0.012(2) 0.022(3) 0.030(3) 0.003(2) 0.001(2) -0.005(2)
C26 0.026(3) 0.020(3) 0.021(2) -0.008(2) 0.004(2) -0.004(2)
C27 0.026(3) 0.018(3) 0.018(2) -0.002(2) 0.010(2) 0.002(2)

loop_
_atom_type_symbol
_atom_type_description
_atom_type_scat_dispersion_real
_atom_type_scat_dispersion_imag
_atom_type_scat_source
C C 0.0033 0.0016 'International Tables Vol C Tables 4.2.6.8 and 6.1.1.4'
H H 0.0000 0.0000 'International Tables Vol C Tables 4.2.6.8 and 6.1.1.4'
O O 0.0106 0.0060 'International Tables Vol C Tables 4.2.6.8 and 6.1.1.4'
S S 0.1246 0.1234 'International Tables Vol C Tables 4.2.6.8 and 6.1.1.4'

loop_
_geom_angle_atom_site_label_1
_geom_angle_atom_site_label_2
_geom_angle_atom_site_label_3
_geom_angle
O4 S1 O3 119.01(17)
O4 S1 C16 108.90(18)
O3 S1 C16 105.74(18)
O4 S1 C7 108.83(18)
O3 S1 C7 104.15(17)
C16 S1 C7 109.95(18)
O5 S2 O6 120.06(18)
O5 S2 C22 107.42(19)
O6 S2 C22 104.98(18)
O5 S2 C7 109.27(19)
O6 S2 C7 105.46(18)
C22 S2 C7 109.28(19)
C15 O2 C1 116.7(3)
O2 C1 C10 110.8(3)
O2 C1 C6 100.0(3)
C10 C1 C6 110.7(3)
O2 C1 C2 107.5(3)
C10 C1 C2 114.0(4)
C6 C1 C2 113.0(4)
C3 C2 C7 116.6(3)
C3 C2 C1 110.8(3)
C7 C2 C1 116.6(3)
C3 C2 H2 103.6
C7 C2 H2 103.6
C1 C2 H2 103.6
C4 C3 C2 117.2(3)
C4 C3 H3A 108.0
C2 C3 H3A 108.0
C4 C3 H3B 108.0
C2 C3 H3B 108.0
H3A C3 H3B 107.2
O1 C4 C5 121.7(4)
O1 C4 C3 121.3(4)
C5 C4 C3 116.9(4)
C6 C5 C4 122.1(4)
C6 C5 H5 118.9
C4 C5 H5 118.9
C5 C6 C1 124.8(4)
C5 C6 H6 117.6
C1 C6 H6 117.6
C8 C7 C2 109.5(3)
C8 C7 S2 109.8(3)
C2 C7 S2 119.6(3)
C8 C7 S1 107.9(3)
C2 C7 S1 104.1(3)
S2 C7 S1 105.2(2)
C9 C8 C7 113.1(4)
C9 C8 H8A 109.0
C7 C8 H8A 109.0
C9 C8 H8B 109.0
C7 C8 H8B 109.0
H8A C8 H8B 107.8
C10 C9 C14 118.3(4)
C10 C9 C8 122.8(4)
C14 C9 C8 118.5(4)
C9 C10 C11 118.6(4)
C9 C10 C1 122.1(4)
C11 C10 C1 119.3(4)
C12 C11 C10 122.0(4)
C12 C11 H11 119.0
C10 C11 H11 119.0
C11 C12 C13 119.6(4)
C11 C12 H12 120.2
C13 C12 H12 120.2
C14 C13 C12 119.2(4)
C14 C13 H13 120.4
C12 C13 H13 120.4
C13 C14 C9 122.3(4)
C13 C14 H14 118.9
C9 C14 H14 118.9
O2 C15 H15A 109.5
O2 C15 H15B 109.5
H15A C15 H15B 109.5
O2 C15 H15C 109.5
H15A C15 H15C 109.5
H15B C15 H15C 109.5
C21 C16 C17 122.1(4)
C21 C16 S1 119.3(3)
C17 C16 S1 118.0(3)
C16 C17 C18 118.7(4)
C16 C17 H17 120.6
C18 C17 H17 120.6
C19 C18 C17 120.4(4)
C19 C18 H18 119.8
C17 C18 H18 119.8
C18 C19 C20 120.1(4)
C18 C19 H19 120.0
C20 C19 H19 120.0
C21 C20 C19 120.2(4)
C21 C20 H20 119.9
C19 C20 H20 119.9
C16 C21 C20 118.5(4)
C16 C21 H21 120.8
C20 C21 H21 120.8
C27 C22 C23 120.6(4)
C27 C22 S2 119.1(3)
C23 C22 S2 119.8(3)
C24 C23 C22 119.0(4)
C24 C23 H23 120.5
C22 C23 H23 120.5
C25 C24 C23 120.8(4)
C25 C24 H24 119.6
C23 C24 H24 119.6
C26 C25 C24 120.0(4)
C26 C25 H25 120.0
C24 C25 H25 120.0
C25 C26 C27 120.7(4)
C25 C26 H26 119.6
C27 C26 H26 119.6
C22 C27 C26 118.8(4)
C22 C27 H27 120.6
C26 C27 H27 120.6

loop_
_geom_bond_atom_site_label_1
_geom_bond_atom_site_label_2
_geom_bond_distance
S1 O4 1.432(3)
S1 O3 1.434(3)
S1 C16 1.776(4)
S1 C7 1.903(4)
S2 O5 1.438(3)
S2 O6 1.441(3)
S2 C22 1.775(4)
S2 C7 1.844(4)
O1 C4 1.226(5)
O2 C15 1.415(5)
O2 C1 1.455(5)
C1 C10 1.508(6)
C1 C6 1.512(6)
C1 C2 1.548(6)
C2 C3 1.543(6)
C2 C7 1.545(5)
C2 H2 1.0000
C3 C4 1.495(6)
C3 H3A 0.9900
C3 H3B 0.9900
C4 C5 1.454(6)
C5 C6 1.332(6)
C5 H5 0.9500
C6 H6 0.9500
C7 C8 1.539(6)
C8 C9 1.496(6)
C8 H8A 0.9900
C8 H8B 0.9900
C9 C10 1.395(6)
C9 C14 1.396(6)
C10 C11 1.397(6)
C11 C12 1.362(6)
C11 H11 0.9500
C12 C13 1.387(6)
C12 H12 0.9500
C13 C14 1.367(6)
C13 H13 0.9500
C14 H14 0.9500
C15 H15A 0.9800
C15 H15B 0.9800
C15 H15C 0.9800
C16 C21 1.377(6)
C16 C17 1.384(6)
C17 C18 1.385(6)
C17 H17 0.9500
C18 C19 1.376(6)
C18 H18 0.9500
C19 C20 1.393(6)
C19 H19 0.9500
C20 C21 1.390(6)
C20 H20 0.9500
C21 H21 0.9500
C22 C27 1.387(6)
C22 C23 1.388(6)
C23 C24 1.379(6)
C23 H23 0.9500
C24 C25 1.369(6)
C24 H24 0.9500
C25 C26 1.369(6)
C25 H25 0.9500
C26 C27 1.387(6)
C26 H26 0.9500
C27 H27 0.9500
